data_1571681
loop_
_publ_author_name
'Li, Yi'
'Wu, Yanxin'
'Zhao, Jiaxin'
'Duan, Jingui'
'Jin, Wanqin'

_publ_section_title
;
 Systemic regulation of binding sites in porous coordination polymers for
 ethylene purification from ternary C2 hydrocarbons.
;
_journal_issue 24
_journal_name_full 'Chemical science'
_journal_page_first 9318
_journal_page_last 9324
_journal_paper_doi 10.1039/d4sc02659d
_journal_volume 15
_journal_year 2024
_chemical_formula_sum 'C29 H24 Cu F12 N8 O0 Zr'
_chemical_formula_weight 867.32
_space_group_crystal_system tetragonal
_space_group_IT_number 98
_space_group_name_Hall 'I 4bw 2bw'
_space_group_name_H-M_alt 'I 41 2 2'
_atom_sites_solution_hydrogens difmap
_audit_creation_method SHELXL-2018/3
_audit_update_record
;
2024-03-04 deposited with the CCDC.	2024-05-13 downloaded from the CCDC.
;
_cell_angle_alpha 90
_cell_angle_beta 90
_cell_angle_gamma 90
_cell_formula_units_Z 8
_cell_length_a 16.7225(5)
_cell_length_b 16.7225(5)
_cell_length_c 31.8580(14)
_cell_measurement_reflns_used 6827
_cell_measurement_temperature 301(2)
_cell_measurement_theta_max 27.4310
_cell_measurement_theta_min 2.1350
_cell_volume 8908.8(5)
_computing_structure_refinement 'SHELXL-2018/3 (Sheldrick, 2018)'
_computing_structure_solution 'SHELXT 2018/2 (Sheldrick, 2018)'
_diffrn_ambient_temperature 301(2)
_diffrn_measured_fraction_theta_full 0.998
_diffrn_measured_fraction_theta_max 0.818
_diffrn_measurement_device_type Bruker
_diffrn_radiation_type MoK\a
_diffrn_radiation_wavelength 0.71073
_diffrn_reflns_av_R_equivalents 0.0581
_diffrn_reflns_av_unetI/netI 0.0657
_diffrn_reflns_Laue_measured_fraction_full 0.998
_diffrn_reflns_Laue_measured_fraction_max 0.818
_diffrn_reflns_limit_h_max 20
_diffrn_reflns_limit_h_min -17
_diffrn_reflns_limit_k_max 18
_diffrn_reflns_limit_k_min -22
_diffrn_reflns_limit_l_max 30
_diffrn_reflns_limit_l_min -39
_diffrn_reflns_number 15822
_diffrn_reflns_point_group_measured_fraction_full 0.999
_diffrn_reflns_point_group_measured_fraction_max 0.791
_diffrn_reflns_theta_full 25.242
_diffrn_reflns_theta_max 30.127
_diffrn_reflns_theta_min 2.145
_exptl_absorpt_coefficient_mu 0.788
_exptl_crystal_colour blue
_exptl_crystal_density_diffrn 1.293
_exptl_crystal_description block
_exptl_crystal_F_000 3448
_refine_diff_density_max 1.457
_refine_diff_density_min -1.108
_refine_diff_density_rms 0.136
_refine_ls_abs_structure_details
;
 Refined as an inversion twin.
;
_refine_ls_abs_structure_Flack 0.44(4)
_refine_ls_extinction_method none
_refine_ls_goodness_of_fit_ref 1.347
_refine_ls_hydrogen_treatment constr
_refine_ls_matrix_type full
_refine_ls_number_parameters 253
_refine_ls_number_reflns 5215
_refine_ls_number_restraints 54
_refine_ls_restrained_S_all 1.342
_refine_ls_R_factor_all 0.0918
_refine_ls_R_factor_gt 0.0713
_refine_ls_shift/su_max 0.000
_refine_ls_shift/su_mean 0.000
_refine_ls_structure_factor_coef Fsqd
_refine_ls_weighting_details 'w=1/[\s^2^(Fo^2^)+(0.1000P)^2^+0.8040P] where P=(Fo^2^+2Fc^2^)/3'
_refine_ls_weighting_scheme calc
_refine_ls_wR_factor_gt 0.1896
_refine_ls_wR_factor_ref 0.1967
_reflns_Friedel_coverage 0.721
_reflns_Friedel_fraction_full 0.999
_reflns_Friedel_fraction_max 0.755
_reflns_number_gt 4232
_reflns_number_total 5215
_reflns_threshold_expression 'I > 2\s(I)'
_cod_data_source_file d4sc02659d2.cif
_cod_data_source_block a_CCDC1
_cod_depositor_comments 'Adding full bibliography for 1571680--1571687.cif.'
_cod_original_cell_volume 8908.8(7)
_cod_database_code 1571681
_shelx_shelxl_version_number 2018/3
_shelx_space_group_comment
;
The symmetry employed for this shelxl refinement is uniquely defined
by the following loop, which should always be used as a source of
symmetry information in preference to the above space-group names.
They are only intended as comments.
;
_platon_squeeze_void_probe_radius 1.20

loop_
_space_group_symop_operation_xyz
'x, y, z'
'-y, x+1/2, z+1/4'
'-x+1/2, -y+1/2, z+1/2'
'y+1/2, -x, z+3/4'
'x, -y+1/2, -z+1/4'
'y+1/2, x+1/2, -z+1/2'
'-x+1/2, y, -z+3/4'
'-y, -x, -z'
'x+1/2, y+1/2, z+1/2'
'-y+1/2, x+1, z+3/4'
'-x+1, -y+1, z+1'
'y+1, -x+1/2, z+5/4'
'x+1/2, -y+1, -z+3/4'
'y+1, x+1, -z+1'
'-x+1, y+1/2, -z+5/4'
'-y+1/2, -x+1/2, -z+1/2'

loop_
_atom_site_label
_atom_site_type_symbol
_atom_site_fract_x
_atom_site_fract_y
_atom_site_fract_z
_atom_site_U_iso_or_equiv
_atom_site_adp_type
_atom_site_occupancy
_atom_site_site_symmetry_order
_atom_site_calc_flag
_atom_site_refinement_flags_posn
_atom_site_refinement_flags_adp
_atom_site_refinement_flags_occupancy
_atom_site_disorder_assembly
_atom_site_disorder_group
Zr1 Zr 0.02893(6) -0.250000 0.125000 0.0288(3) Uani 1 2 d S T P . .
Cu2 Cu 0.000000 0.000000 0.12435(4) 0.0291(3) Uani 1 2 d S T P . .
F3 F 0.0230(5) -0.2444(4) 0.18714(18) 0.078(2) Uani 1 1 d . . . . .
F1 F 0.0280(4) -0.1306(3) 0.12336(19) 0.0601(14) Uani 1 1 d . . . . .
F7 F 0.2562(5) 0.3584(4) 0.0937(2) 0.086(2) Uani 1 1 d . . . . .
F6 F 0.3484(5) 0.3935(4) 0.0511(2) 0.078(2) Uani 1 1 d . . . . .
F5 F 0.3782(5) 0.3314(5) 0.1069(2) 0.084(2) Uani 1 1 d . . . . .
F4 F -0.0910(5) -0.250000 0.125000 0.067(2) Uani 1 2 d S T P . .
C2 C 0.1308(5) 0.0830(5) 0.0803(2) 0.0362(17) Uani 1 1 d . . . . .
H2 H 0.129782 0.123375 0.100326 0.043 Uiso 1 1 d R U . . .
N2 N 0.1825(5) 0.0813(4) 0.04758(19) 0.0382(17) Uani 1 1 d . . . . .
C6 C 0.2494(6) 0.1339(5) 0.0397(2) 0.0398(17) Uani 1 1 d . . . . .
C7 C 0.2522(6) 0.2084(5) 0.0601(2) 0.0385(16) Uani 1 1 d . . . . .
H7 H 0.211342 0.224427 0.077981 0.046 Uiso 1 1 d R U . . .
C8 C 0.3174(5) 0.2558(6) 0.0537(3) 0.0420(18) Uani 1 1 d . . . . .
C4 C 0.1664(7) 0.0101(7) 0.0259(3) 0.064(3) Uani 1 1 d . . . . .
H4 H 0.190394 -0.008506 0.001470 0.077 Uiso 1 1 d R U . . .
C3 C 0.1047(8) -0.0258(7) 0.0469(3) 0.065(3) Uani 1 1 d . . . . .
H3 H 0.080623 -0.074165 0.039926 0.078 Uiso 1 1 d R U . . .
N1 N 0.0850(5) 0.0227(4) 0.0807(2) 0.0369(16) Uani 1 1 d . . . . .
C1 C 0.3254(6) 0.3342(6) 0.0756(3) 0.054(3) Uani 1 1 d . . . . .
F2 F 0.1458(6) -0.250000 0.125000 0.112(4) Uani 1 2 d S T P . .
C10 C 0.3728(5) 0.1617(6) 0.0057(3) 0.043(2) Uani 1 1 d . . . . .
C5 C 0.3071(5) 0.1096(5) 0.0124(3) 0.0382(19) Uani 1 1 d . . . . .
H5 H 0.304078 0.060105 -0.000737 0.046 Uiso 1 1 d R U . . .
C9 C 0.3779(5) 0.2334(5) 0.0266(2) 0.0369(19) Uani 1 1 d . . . . .
H9 H 0.420617 0.267610 0.021540 0.044 Uiso 1 1 d R U . . .
N4 N 0.4323(4) 0.1396(5) -0.0245(2) 0.0410(17) Uani 1 1 d . . . . .
C11 C 0.4215(5) 0.0863(6) -0.0559(3) 0.0393(19) Uani 1 1 d . . . . .
H11 H 0.374625 0.057338 -0.059857 0.047 Uiso 1 1 d R U . . .
C12 C 0.5097(8) 0.1617(9) -0.0259(4) 0.094(5) Uani 1 1 d . . . . .
H12 H 0.536255 0.195300 -0.007333 0.112 Uiso 1 1 d R U . . .
N3 N 0.4842(4) 0.0819(5) -0.0797(2) 0.0376(16) Uani 1 1 d . . . . .
C13 C 0.5385(7) 0.1324(7) -0.0630(4) 0.073(4) Uani 1 1 d . . . . .
H13 H 0.587762 0.144478 -0.074947 0.088 Uiso 1 1 d R U . . .
C16 C 0.5124(15) 0.9354(18) 0.0787(9) 0.029(5) Uani 0.237(8) 1 d D U P A 1
H16B H 0.542266 0.903956 0.098468 0.035 Uiso 0.237(8) 1 d R U P A 1
H16A H 0.536476 0.953656 0.053068 0.035 Uiso 0.237(8) 1 d R U P A 1
C17 C 0.4343(15) 0.9578(18) 0.0869(9) 0.029(5) Uani 0.237(8) 1 d D U P A 1
H17B H 0.426928 0.932252 0.113588 0.035 Uiso 0.237(8) 1 d R U P A 1
H17A H 0.382108 0.980542 0.082948 0.035 Uiso 0.237(8) 1 d R U P A 1
C16' C 0.500000 1.000000 0.064(8) 0.029(5) Uani 0.026(17) 2 d DS TU P A 2
H16D H 0.471170 1.039590 0.080012 0.035 Uiso 0.013(8) 1 d R U P A 2
H16C H 0.530080 0.958680 0.078002 0.035 Uiso 0.013(8) 1 d R U P A 2
C17' C 0.500000 1.000000 0.022(8) 0.029(5) Uani 0.026(17) 2 d DS TU P A 2
H17D H 0.533220 0.954360 0.016414 0.035 Uiso 0.013(8) 1 d R U P A 2
H17C H 0.487910 1.016610 -0.006246 0.035 Uiso 0.013(8) 1 d R U P A 2
C20 C 0.614(7) 0.381(7) 0.012(2) 0.15(3) Uani 0.25 1 d D U P B -1
H20B H 0.557158 0.389657 0.013903 0.185 Uiso 0.25 1 d R U P B -1
H20A H 0.637688 0.388137 -0.015017 0.185 Uiso 0.25 1 d R U P B -1
C21 C 0.660(3) 0.347(5) 0.042(2) 0.15(3) Uani 0.25 1 d D U P B -1
H21B H 0.712978 0.326121 0.046322 0.185 Uiso 0.25 1 d R U P B -1
H21A H 0.619408 0.358031 0.062432 0.185 Uiso 0.25 1 d R U P B -1
C14 C 0.300(3) 0.661(5) 0.177(2) 0.7(2) Uani 0.25 1 d DR U P . .
H14A H 0.321988 0.631630 0.200360 0.878 Uiso 0.25 1 d R U P . .
H14B H 0.246888 0.678340 0.182970 0.878 Uiso 0.25 1 d R U P . .
C15 C 0.339(3) 0.673(5) 0.138(2) 0.7(2) Uani 0.25 1 d DR U P . .
H15B H 0.294465 0.702728 0.126838 0.878 Uiso 0.25 1 d R U P . .
H15A H 0.382025 0.675258 0.118118 0.878 Uiso 0.25 1 d R U P . .

loop_
_atom_site_aniso_label
_atom_site_aniso_U_11
_atom_site_aniso_U_22
_atom_site_aniso_U_33
_atom_site_aniso_U_23
_atom_site_aniso_U_13
_atom_site_aniso_U_12
Zr1 0.0372(6) 0.0248(5) 0.0245(4) -0.0003(4) 0.000 0.000
Cu2 0.0377(7) 0.0269(6) 0.0226(6) 0.000 0.000 -0.0095(4)
F3 0.135(6) 0.065(4) 0.035(3) 0.001(3) 0.000(3) 0.017(4)
F1 0.094(4) 0.028(2) 0.059(3) -0.001(3) -0.009(4) -0.008(2)
F7 0.084(5) 0.072(4) 0.102(5) -0.047(4) 0.053(5) -0.016(4)
F6 0.121(6) 0.049(4) 0.062(4) -0.007(3) 0.014(4) -0.036(4)
F5 0.110(6) 0.081(5) 0.062(4) -0.022(4) -0.021(4) -0.011(4)
F4 0.048(4) 0.044(4) 0.109(7) 0.029(6) 0.000 0.000
C2 0.039(5) 0.034(5) 0.036(4) -0.008(3) 0.011(3) -0.010(3)
N2 0.051(4) 0.043(4) 0.020(3) -0.011(3) 0.010(3) -0.018(3)
C6 0.046(4) 0.042(4) 0.032(3) -0.008(3) 0.009(4) -0.009(4)
C7 0.043(4) 0.037(4) 0.035(4) -0.002(3) 0.015(4) 0.000(4)
C8 0.047(5) 0.039(5) 0.039(4) -0.005(4) 0.009(3) -0.008(4)
C4 0.063(7) 0.068(7) 0.060(6) -0.040(6) 0.022(5) -0.032(5)
C3 0.087(8) 0.058(7) 0.050(5) -0.032(5) 0.020(6) -0.030(6)
N1 0.048(4) 0.037(4) 0.026(3) -0.004(3) 0.003(3) -0.014(3)
C1 0.046(6) 0.058(6) 0.056(6) -0.024(5) 0.017(4) -0.010(4)
F2 0.049(6) 0.156(12) 0.133(10) 0.026(11) 0.000 0.000
C10 0.040(5) 0.056(6) 0.034(4) -0.018(4) 0.013(4) -0.007(4)
C5 0.037(4) 0.037(5) 0.041(4) -0.011(3) 0.010(4) -0.005(3)
C9 0.040(4) 0.033(5) 0.038(4) -0.005(3) 0.007(3) -0.012(3)
N4 0.032(4) 0.054(5) 0.037(3) -0.012(3) 0.010(3) -0.003(3)
C11 0.031(4) 0.053(5) 0.034(4) -0.004(4) -0.002(3) -0.001(3)
C12 0.074(8) 0.117(11) 0.090(9) -0.079(9) 0.046(7) -0.050(8)
N3 0.036(4) 0.046(4) 0.031(3) -0.008(3) 0.012(3) 0.005(3)
C13 0.042(6) 0.079(8) 0.098(9) -0.048(7) 0.038(6) -0.023(5)
C16 0.032(7) 0.028(7) 0.026(7) -0.002(6) 0.000(6) -0.007(6)
C17 0.032(7) 0.028(7) 0.026(7) -0.002(6) 0.000(6) -0.007(6)
C16' 0.032(7) 0.028(7) 0.026(7) -0.002(6) 0.000(6) -0.007(6)
C17' 0.032(7) 0.028(7) 0.026(7) -0.002(6) 0.000(6) -0.007(6)
C20 0.15(3) 0.15(3) 0.17(3) 0.008(18) 0.001(18) -0.026(17)
C21 0.15(3) 0.15(3) 0.17(3) 0.008(18) 0.001(18) -0.026(17)
C14 0.7(2) 0.7(2) 0.7(2) -0.001(19) -0.001(19) -0.006(19)
C15 0.7(2) 0.7(2) 0.7(2) -0.001(19) -0.001(19) -0.006(19)

loop_
_atom_type_symbol
_atom_type_description
_atom_type_scat_dispersion_real
_atom_type_scat_dispersion_imag
_atom_type_scat_source
C C 0.0033 0.0016 'International Tables Vol C Tables 4.2.6.8 and 6.1.1.4'
H H 0.0000 0.0000 'International Tables Vol C Tables 4.2.6.8 and 6.1.1.4'
Cu Cu 0.3201 1.2651 'International Tables Vol C Tables 4.2.6.8 and 6.1.1.4'
N N 0.0061 0.0033 'International Tables Vol C Tables 4.2.6.8 and 6.1.1.4'
O O 0.0106 0.0060 'International Tables Vol C Tables 4.2.6.8 and 6.1.1.4'
Zr Zr -2.9673 0.5597 'International Tables Vol C Tables 4.2.6.8 and 6.1.1.4'
F F 0.0171 0.0103 'International Tables Vol C Tables 4.2.6.8 and 6.1.1.4'

loop_
_geom_angle_atom_site_label_1
_geom_angle_atom_site_label_2
_geom_angle_atom_site_label_3
_geom_angle
_geom_angle_site_symmetry_1
_geom_angle_site_symmetry_3
_geom_angle_publ_flag
F2 Zr1 F3 92.9(2) . . ?
F2 Zr1 F3 92.9(2) . 5_545 ?
F3 Zr1 F3 174.2(5) . 5_545 ?
F2 Zr1 F1 90.42(18) . . ?
F3 Zr1 F1 88.8(3) . . ?
F3 Zr1 F1 91.2(3) 5_545 . ?
F2 Zr1 F1 90.42(18) . 5_545 ?
F3 Zr1 F1 91.2(3) . 5_545 ?
F3 Zr1 F1 88.8(3) 5_545 5_545 ?
F1 Zr1 F1 179.2(4) . 5_545 ?
F2 Zr1 F4 180.0 . . ?
F3 Zr1 F4 87.1(2) . . ?
F3 Zr1 F4 87.1(2) 5_545 . ?
F1 Zr1 F4 89.58(18) . . ?
F1 Zr1 F4 89.58(18) 5_545 . ?
N1 Cu2 N1 93.2(4) . 11_444 ?
N1 Cu2 N3 89.9(3) . 12_454 ?
N1 Cu2 N3 175.9(3) 11_444 12_454 ?
N1 Cu2 N3 175.9(3) . 2_545 ?
N1 Cu2 N3 89.9(3) 11_444 2_545 ?
N3 Cu2 N3 87.2(4) 12_454 2_545 ?
N1 Cu2 F1 87.4(3) . 11_444 ?
N1 Cu2 F1 91.5(3) 11_444 11_444 ?
N3 Cu2 F1 91.4(3) 12_454 11_444 ?
N3 Cu2 F1 89.8(3) 2_545 11_444 ?
N1 Cu2 F1 91.5(3) . . ?
N1 Cu2 F1 87.4(3) 11_444 . ?
N3 Cu2 F1 89.8(3) 12_454 . ?
N3 Cu2 F1 91.4(3) 2_545 . ?
F1 Cu2 F1 178.4(3) 11_444 . ?
Zr1 F1 Cu2 168.1(3) . . ?
N1 C2 N2 112.2(7) . . ?
N1 C2 H2 124.0 . . ?
N2 C2 H2 123.8 . . ?
C2 N2 C4 106.0(7) . . ?
C2 N2 C6 127.9(6) . . ?
C4 N2 C6 125.4(7) . . ?
C5 C6 C7 122.3(8) . . ?
C5 C6 N2 118.6(7) . . ?
C7 C6 N2 119.0(8) . . ?
C8 C7 C6 118.3(8) . . ?
C8 C7 H7 120.7 . . ?
C6 C7 H7 120.9 . . ?
C7 C8 C9 121.3(8) . . ?
C7 C8 C1 120.9(8) . . ?
C9 C8 C1 117.7(8) . . ?
C3 C4 N2 106.1(8) . . ?
C3 C4 H4 125.9 . . ?
N2 C4 H4 127.9 . . ?
C4 C3 N1 107.5(8) . . ?
C4 C3 H3 126.2 . . ?
N1 C3 H3 126.2 . . ?
C2 N1 C3 108.3(8) . . ?
C2 N1 Cu2 125.6(6) . . ?
C3 N1 Cu2 126.2(6) . . ?
F6 C1 F5 105.9(9) . . ?
F6 C1 F7 106.1(10) . . ?
F5 C1 F7 105.1(8) . . ?
F6 C1 C8 114.2(8) . . ?
F5 C1 C8 112.2(10) . . ?
F7 C1 C8 112.7(8) . . ?
C9 C10 C5 120.6(7) . . ?
C9 C10 N4 120.5(8) . . ?
C5 C10 N4 118.8(8) . . ?
C6 C5 C10 117.6(8) . . ?
C6 C5 H5 121.0 . . ?
C10 C5 H5 121.4 . . ?
C10 C9 C8 119.7(8) . . ?
C10 C9 H9 120.0 . . ?
C8 C9 H9 120.3 . . ?
C12 N4 C11 106.4(7) . . ?
C12 N4 C10 128.4(8) . . ?
C11 N4 C10 125.0(7) . . ?
N3 C11 N4 111.2(8) . . ?
N3 C11 H11 124.9 . . ?
N4 C11 H11 123.9 . . ?
N4 C12 C13 105.7(10) . . ?
N4 C12 H12 127.0 . . ?
C13 C12 H12 126.9 . . ?
C11 N3 C13 106.2(7) . . ?
C11 N3 Cu2 124.6(6) . 10_544 ?
C13 N3 Cu2 128.4(6) . 10_544 ?
N3 C13 C12 109.1(9) . . ?
N3 C13 H13 124.8 . . ?
C12 C13 H13 126.0 . . ?
C17 C16 C17 99(2) . 11_564 ?
C17 C16 H16B 121.0 . . ?
C17 C16 H16B 99.8 11_564 . ?
C17 C16 H16A 118.0 . . ?
C17 C16 H16A 69.0 11_564 . ?
H16B C16 H16A 121.0 . . ?
C17 C16 H16D 106(8) . 11_564 ?
C17 C16 H16D 7(10) 11_564 11_564 ?
H16B C16 H16D 96.7 . 11_564 ?
H16A C16 H16D 65.0 . 11_564 ?
C16 C17 C16 78(2) . 11_564 ?
C16 C17 H17B 99.6 . . ?
C16 C17 H17B 124.6 11_564 . ?
C16 C17 H17A 160.1 . . ?
C16 C17 H17A 92.0 11_564 . ?
H17B C17 H17A 100.1 . . ?
C16 C17 H16C 81(2) . 11_564 ?
C16 C17 H16C 5(7) 11_564 11_564 ?
H17B C17 H16C 128.0 . 11_564 ?
H17A C17 H16C 88.2 . 11_564 ?
C17' C16' H16D 121.5 . . ?
C17' C16' H16C 117.1 . . ?
H16D C16' H16C 121.5 . . ?
C16' C17' H17D 100.5 . . ?
C16' C17' H17C 159.0 . . ?
H17D C17' H17C 100.5 . . ?
C16' C17' H17C 159.03(4) . 11_564 ?
H17D C17' H17C 58.6 . 11_564 ?
H17C C17' H17C 41.9 . 11_564 ?
H17D C17' H17C 100.5 11_564 11_564 ?
C21 C20 H20B 126.1 . . ?
C21 C20 H20A 116.5 . . ?
H20B C20 H20A 116.4 . . ?
C20 C21 H21B 141.5 . . ?
C20 C21 H21A 89.5 . . ?
H21B C21 H21A 128.7 . . ?
C15 C14 H14A 125.7 . . ?
C15 C14 H14B 123.5 . . ?
H14A C14 H14B 110.7 . . ?
C14 C15 H15B 92.7 . . ?
C14 C15 H15A 157.6 . . ?
H15B C15 H15A 108.6 . . ?

loop_
_geom_bond_atom_site_label_1
_geom_bond_atom_site_label_2
_geom_bond_distance
_geom_bond_site_symmetry_2
_geom_bond_publ_flag
Zr1 F2 1.955(10) . ?
Zr1 F3 1.984(6) . ?
Zr1 F3 1.984(6) 5_545 ?
Zr1 F1 1.998(5) . ?
Zr1 F1 1.998(5) 5_545 ?
Zr1 F4 2.005(8) . ?
Cu2 N1 2.024(7) . ?
Cu2 N1 2.024(7) 11_444 ?
Cu2 N3 2.023(7) 12_454 ?
Cu2 N3 2.023(7) 2_545 ?
Cu2 F1 2.233(5) 11_444 ?
Cu2 F1 2.233(5) . ?
F7 C1 1.353(12) . ?
F6 C1 1.320(12) . ?
F5 C1 1.331(13) . ?
C2 N1 1.267(11) . ?
C2 N2 1.353(10) . ?
C2 H2 0.9299 . ?
N2 C4 1.401(12) . ?
N2 C6 1.446(11) . ?
C6 C5 1.361(12) . ?
C6 C7 1.406(11) . ?
C7 C8 1.363(12) . ?
C7 H7 0.9300 . ?
C8 C9 1.382(11) . ?
C8 C1 1.492(13) . ?
C4 C3 1.369(14) . ?
C4 H4 0.9302 . ?
C3 N1 1.387(12) . ?
C3 H3 0.9303 . ?
C10 C9 1.374(12) . ?
C10 C5 1.418(12) . ?
C10 N4 1.431(10) . ?
C5 H5 0.9300 . ?
C9 H9 0.9300 . ?
N4 C12 1.347(14) . ?
N4 C11 1.352(11) . ?
C11 N3 1.296(11) . ?
C11 H11 0.9298 . ?
C12 C13 1.365(14) . ?
C12 H12 0.9300 . ?
N3 C13 1.349(13) . ?
C13 H13 0.9301 . ?
C16 C17 1.38(2) . ?
C16 C17 2.01(4) 11_564 ?
C16 H16B 0.9601 . ?
C16 H16A 0.9600 . ?
C16 H16D 0.50(4) 11_564 ?
C17 H17B 0.9598 . ?
C17 H17A 0.9600 . ?
C16' C17' 1.35(3) . ?
C16' H16D 0.9601 . ?
C16' H16C 0.9600 . ?
C17' H17D 0.9600 . ?
C17' H17C 0.9601 . ?
C17' H17D 0.9600 11_564 ?
C17' H17C 0.9601 11_564 ?
C20 C21 1.35(3) . ?
C20 H20B 0.9598 . ?
C20 H20A 0.9601 . ?
C21 H21B 0.9599 . ?
C21 H21A 0.9601 . ?
C14 C15 1.4172 . ?
C14 H14A 0.9598 . ?
C14 H14B 0.9598 . ?
C15 H15B 0.9600 . ?
C15 H15A 0.9600 . ?

loop_
_geom_torsion_atom_site_label_1
_geom_torsion_atom_site_label_2
_geom_torsion_atom_site_label_3
_geom_torsion_atom_site_label_4
_geom_torsion
_geom_torsion_site_symmetry_1
_geom_torsion_site_symmetry_2
_geom_torsion_site_symmetry_3
_geom_torsion_site_symmetry_4
_geom_torsion_publ_flag
N1 C2 N2 C4 -1.0(12) . . . . ?
N1 C2 N2 C6 -171.8(9) . . . . ?
C2 N2 C6 C5 161.4(9) . . . . ?
C4 N2 C6 C5 -7.7(15) . . . . ?
C2 N2 C6 C7 -19.1(14) . . . . ?
C4 N2 C6 C7 171.7(10) . . . . ?
C5 C6 C7 C8 -3.4(14) . . . . ?
N2 C6 C7 C8 177.1(8) . . . . ?
C6 C7 C8 C9 2.8(14) . . . . ?
C6 C7 C8 C1 -177.8(9) . . . . ?
C2 N2 C4 C3 1.0(14) . . . . ?
C6 N2 C4 C3 172.1(10) . . . . ?
N2 C4 C3 N1 -0.7(15) . . . . ?
N2 C2 N1 C3 0.6(12) . . . . ?
N2 C2 N1 Cu2 179.0(6) . . . . ?
C4 C3 N1 C2 0.1(14) . . . . ?
C4 C3 N1 Cu2 -178.3(8) . . . . ?
C7 C8 C1 F6 -134.4(10) . . . . ?
C9 C8 C1 F6 45.0(14) . . . . ?
C7 C8 C1 F5 105.0(11) . . . . ?
C9 C8 C1 F5 -75.6(11) . . . . ?
C7 C8 C1 F7 -13.3(15) . . . . ?
C9 C8 C1 F7 166.1(9) . . . . ?
C7 C6 C5 C10 1.6(14) . . . . ?
N2 C6 C5 C10 -179.0(9) . . . . ?
C9 C10 C5 C6 1.0(14) . . . . ?
N4 C10 C5 C6 -176.7(8) . . . . ?
C5 C10 C9 C8 -1.5(14) . . . . ?
N4 C10 C9 C8 176.1(8) . . . . ?
C7 C8 C9 C10 -0.4(14) . . . . ?
C1 C8 C9 C10 -179.8(9) . . . . ?
C9 C10 N4 C12 28.1(17) . . . . ?
C5 C10 N4 C12 -154.3(13) . . . . ?
C9 C10 N4 C11 -157.3(9) . . . . ?
C5 C10 N4 C11 20.4(14) . . . . ?
C12 N4 C11 N3 -8.1(12) . . . . ?
C10 N4 C11 N3 176.3(8) . . . . ?
C11 N4 C12 C13 11.2(16) . . . . ?
C10 N4 C12 C13 -173.3(11) . . . . ?
N4 C11 N3 C13 1.3(12) . . . . ?
N4 C11 N3 Cu2 171.7(6) . . . 10_544 ?
C11 N3 C13 C12 6.0(16) . . . . ?
Cu2 N3 C13 C12 -163.9(10) 10_544 . . . ?
N4 C12 C13 N3 -10.9(18) . . . . ?
C17 C16 C17 C16 15(2) 11_564 . . 11_564 ?

loop_
_platon_squeeze_void_nr
_platon_squeeze_void_average_x
_platon_squeeze_void_average_y
_platon_squeeze_void_average_z
_platon_squeeze_void_volume
_platon_squeeze_void_count_electrons
_platon_squeeze_void_content
1 0.000 0.000 0.430 19 2 ' '
2 0.000 0.000 0.570 19 1 ' '
3 0.000 0.500 0.680 19 2 ' '
4 0.000 0.500 0.820 19 2 ' '
5 0.012 0.786 0.391 10 1 ' '
6 0.012 0.714 0.859 9 1 ' '
7 0.195 0.805 0.000 24 1 ' '
8 0.195 0.695 0.250 25 1 ' '
9 0.214 0.988 0.609 9 1 ' '
10 0.214 0.512 0.641 10 1 ' '
11 0.305 0.695 0.500 24 1 ' '
12 0.305 0.805 0.750 24 1 ' '
13 0.286 0.512 0.109 9 1 ' '
14 0.286 0.988 0.141 10 1 ' '
15 0.500 0.500 0.070 19 1 ' '
16 0.500 0.000 0.180 19 2 ' '
17 0.500 0.000 0.320 19 2 ' '
18 0.500 0.500 0.930 19 2 ' '
19 0.488 0.786 0.359 9 1 ' '
20 0.488 0.714 0.891 10 1 ' '
21 0.512 0.214 0.359 9 1 ' '
22 0.512 0.286 0.891 10 1 ' '
23 0.695 0.305 0.500 24 1 ' '
24 0.695 0.195 0.750 25 1 ' '
25 0.714 0.488 0.109 9 1 ' '
26 0.714 0.012 0.141 10 1 ' '
27 0.805 0.305 0.250 24 1 ' '
28 0.805 0.195 1.000 24 1 ' '
29 0.786 0.012 0.609 9 1 ' '
30 0.786 0.488 0.641 10 1 ' '
31 0.988 0.214 0.391 10 1 ' '
32 0.988 0.286 0.859 9 1 ' '
